data_7718773
loop_
_publ_author_name
'Hou, Chuan-Bing'
'Guo, Gui-Xiong'
'Dai, Li-Xiong'
'Li, Ying-Yu'
'Wang, Lin-Lin'
'Song, Hui-Hua'
'Xin, Xiu-Lan'
'Han, Hong-Liang'
'Wang, Xue-Dong'
'Li, Xing-Ru'
'Jin, Qiong-Hua'

_publ_section_title
;
 Construction and characterization of rare earth complexes for efficient
 emission tuning by tetraethyl ethylenebisphosphonate and tridentate
 chelating nitrogen ligands.
;
_journal_issue 24
_journal_name_full 'Dalton transactions (Cambridge, England : 2003)'
_journal_page_first 9594
_journal_page_last 9604
_journal_paper_doi 10.1039/d5dt00963d
_journal_volume 54
_journal_year 2025
_chemical_formula_moiety 'C40 H46 N12 O24 P2 Pr2'
_chemical_formula_sum 'C40 H46 N12 O24 P2 Pr2'
_chemical_formula_weight 1422.65
_space_group_crystal_system triclinic
_space_group_IT_number 2
_space_group_name_Hall '-P 1'
_space_group_name_H-M_alt 'P -1'
_atom_sites_solution_hydrogens geom
_audit_creation_date 2023-04-13
_audit_creation_method
;
Olex2 1.5
(compiled 2023.03.06 svn.rbb2c1857 for OlexSys, GUI svn.r6748)
;
_audit_update_record
;
2024-10-11 deposited with the CCDC.	2025-05-19 downloaded from the CCDC.
;
_cell_angle_alpha 90.258(2)
_cell_angle_beta 99.405(2)
_cell_angle_gamma 91.483(2)
_cell_formula_units_Z 1
_cell_length_a 7.8967(4)
_cell_length_b 9.5332(6)
_cell_length_c 17.4234(11)
_cell_measurement_reflns_used 12798
_cell_measurement_temperature 296(2)
_cell_measurement_theta_max 74.0890
_cell_measurement_theta_min 5.1090
_cell_volume 1293.53(13)
_computing_molecular_graphics 'Olex2 1.5 (Dolomanov et al., 2009)'
_computing_publication_material 'Olex2 1.5 (Dolomanov et al., 2009)'
_computing_structure_refinement 'SHELXL 2018/3 (Sheldrick, 2015)'
_diffrn_ambient_temperature 296.15
_diffrn_measured_fraction_theta_full 0.994
_diffrn_measured_fraction_theta_max 0.849
_diffrn_measurement_device_type 'XtaLAB AFC12 (RINC): Kappa dual home/near'
_diffrn_radiation_type MoK\a
_diffrn_radiation_wavelength 0.71073
_diffrn_reflns_av_R_equivalents 0.0674
_diffrn_reflns_av_unetI/netI 0.0798
_diffrn_reflns_Laue_measured_fraction_full 0.994
_diffrn_reflns_Laue_measured_fraction_max 0.849
_diffrn_reflns_limit_h_max 12
_diffrn_reflns_limit_h_min -11
_diffrn_reflns_limit_k_max 14
_diffrn_reflns_limit_k_min -14
_diffrn_reflns_limit_l_max 26
_diffrn_reflns_limit_l_min -24
_diffrn_reflns_number 24429
_diffrn_reflns_point_group_measured_fraction_full 0.994
_diffrn_reflns_point_group_measured_fraction_max 0.849
_diffrn_reflns_theta_full 25.242
_diffrn_reflns_theta_max 33.625
_diffrn_reflns_theta_min 2.137
_exptl_absorpt_coefficient_mu 2.020
_exptl_absorpt_correction_T_max 0.1053
_exptl_absorpt_correction_T_min 0.0502
_exptl_absorpt_correction_type multi-scan
_exptl_absorpt_process_details
;
 SADABS 2016/2: Krause, L., Herbst-Irmer, R., Sheldrick G.M. & Stalke D.,
 J. Appl. Cryst. 48 (2015) 3-10
;
_exptl_crystal_colour 'clear light colourless'
_exptl_crystal_density_diffrn 1.826
_exptl_crystal_description block
_exptl_crystal_F_000 710
_exptl_crystal_size_max 0.3
_exptl_crystal_size_mid 0.2
_exptl_crystal_size_min 0.2
_refine_diff_density_max 2.168
_refine_diff_density_min -2.762
_refine_diff_density_rms 0.223
_refine_ls_extinction_method none
_refine_ls_goodness_of_fit_ref 1.138
_refine_ls_hydrogen_treatment constr
_refine_ls_matrix_type full
_refine_ls_number_parameters 363
_refine_ls_number_reflns 8688
_refine_ls_number_restraints 0
_refine_ls_restrained_S_all 1.138
_refine_ls_R_factor_all 0.0667
_refine_ls_R_factor_gt 0.0354
_refine_ls_shift/su_max 0.001
_refine_ls_shift/su_mean 0.000
_refine_ls_structure_factor_coef Fsqd
_refine_ls_weighting_details 'w=1/[\s^2^(Fo^2^)+(0.0198P)^2^+0.9628P] where P=(Fo^2^+2Fc^2^)/3'
_refine_ls_weighting_scheme calc
_refine_ls_wR_factor_gt 0.0765
_refine_ls_wR_factor_ref 0.0940
_reflns_Friedel_coverage 0.000
_reflns_number_gt 7049
_reflns_number_total 8688
_reflns_threshold_expression 'I > 2\s(I)'
_cod_data_source_file d5dt00963d2.cif
_cod_data_source_block lyy_19
_cod_depositor_comments 'Adding full bibliography for 7718766--7718775.cif.'
_cod_database_code 7718773
_shelx_shelxl_version_number 2018/3
_shelx_space_group_comment
;
The symmetry employed for this shelxl refinement is uniquely defined
by the following loop, which should always be used as a source of
symmetry information in preference to the above space-group names.
They are only intended as comments.
;
_shelx_estimated_absorpt_t_max 0.688
_shelx_estimated_absorpt_t_min 0.583
_olex2_refinement_description
;
1. Fixed Uiso
 At 1.2 times of:
  All C(H) groups, All C(H,H) groups
 At 1.5 times of:
  All C(H,H,H) groups
2.a Secondary CH2 refined with riding coordinates:
 C16(H16A,H16B), C19(H19A,H19B), C17(H17A,H17B)
2.b Aromatic/amide H refined with riding coordinates:
 C3(H3), C1(H1), C4(H4), C15(H15), C2(H2), C12(H12), C7(H7), C14(H14),
 C13(H13), C8(H8), C9(H9)
2.c Idealised Me refined as rotating group:
 C20(H20A,H20B,H20C), C18(H18A,H18B,H18C)
;
_olex2_submission_special_instructions 'No special instructions were received'

loop_
_space_group_symop_operation_xyz
'x, y, z'
'-x, -y, -z'

loop_
_atom_site_label
_atom_site_type_symbol
_atom_site_fract_x
_atom_site_fract_y
_atom_site_fract_z
_atom_site_U_iso_or_equiv
_atom_site_adp_type
_atom_site_occupancy
_atom_site_site_symmetry_order
_atom_site_calc_flag
_atom_site_refinement_flags_posn
_atom_site_refinement_flags_adp
_atom_site_refinement_flags_occupancy
_atom_site_disorder_assembly
_atom_site_disorder_group
Pr01 Pr 0.47771(2) 0.36378(2) 0.76454(2) 0.01955(5) Uani 1 1 d . . . . .
P002 P 0.54156(9) 0.29443(8) 0.55414(4) 0.02034(13) Uani 1 1 d . . . . .
N1 N 0.4253(3) 0.5692(3) 0.85761(14) 0.0244(5) Uani 1 1 d . . . . .
O12 O 0.4005(3) 0.2096(2) 0.49828(12) 0.0251(4) Uani 1 1 d . . . . .
O8 O 0.3539(3) 0.5759(2) 0.68187(13) 0.0299(5) Uani 1 1 d . . . . .
O2 O 0.6905(3) 0.1687(3) 0.75341(13) 0.0324(5) Uani 1 1 d . . . . .
O7 O 0.1718(3) 0.4169(3) 0.70686(13) 0.0311(5) Uani 1 1 d . . . . .
O4 O 0.7691(3) 0.4348(3) 0.84850(13) 0.0317(5) Uani 1 1 d . . . . .
O1 O 0.6024(3) 0.1756(3) 0.86414(12) 0.0296(5) Uani 1 1 d . . . . .
O9 O 0.0887(4) 0.5820(3) 0.62385(16) 0.0433(6) Uani 1 1 d . . . . .
O11 O 0.7035(3) 0.2040(2) 0.55694(13) 0.0280(4) Uani 1 1 d . . . . .
O10 O 0.4804(3) 0.3140(2) 0.62915(12) 0.0268(4) Uani 1 1 d . . . . .
O5 O 0.7221(3) 0.5294(3) 0.73494(14) 0.0351(5) Uani 1 1 d . . . . .
O3 O 0.7701(4) 0.0101(3) 0.83951(19) 0.0483(7) Uani 1 1 d . . . . .
N6 N 0.2008(4) 0.5266(3) 0.66969(15) 0.0284(5) Uani 1 1 d . . . . .
N2 N 0.2762(3) 0.3126(3) 0.86914(13) 0.0211(4) Uani 1 1 d . . . . .
O6 O 0.9446(4) 0.5968(3) 0.81955(19) 0.0507(7) Uani 1 1 d . . . . .
N4 N 0.6916(3) 0.1159(3) 0.81997(17) 0.0294(5) Uani 1 1 d . . . . .
N3 N 0.2952(3) 0.1297(3) 0.75086(14) 0.0234(5) Uani 1 1 d . . . . .
N5 N 0.8172(4) 0.5225(3) 0.80106(17) 0.0313(6) Uani 1 1 d . . . . .
C3 C 0.3953(4) 0.7887(3) 0.95909(18) 0.0302(6) Uani 1 1 d . . . . .
H3 H 0.384967 0.862204 0.993151 0.036 Uiso 1 1 calc R U . . .
C11 C 0.2090(3) 0.0854(3) 0.80684(16) 0.0217(5) Uani 1 1 d . . . . .
C10 C 0.2026(4) 0.1845(3) 0.87255(16) 0.0230(5) Uani 1 1 d . . . . .
C16 C 0.5827(4) 0.4584(3) 0.50999(18) 0.0269(6) Uani 1 1 d . . . . .
H16A H 0.666923 0.513356 0.545335 0.032 Uiso 1 1 calc R U . . .
H16B H 0.629941 0.441240 0.462904 0.032 Uiso 1 1 calc R U . . .
C1 C 0.4938(4) 0.6966(3) 0.84828(18) 0.0287(6) Uani 1 1 d . . . . .
H1 H 0.552522 0.710036 0.806665 0.034 Uiso 1 1 calc R U . . .
C4 C 0.3239(4) 0.6577(3) 0.97005(17) 0.0270(6) Uani 1 1 d . . . . .
H4 H 0.266009 0.642178 1.011742 0.032 Uiso 1 1 calc R U . . .
C5 C 0.3397(4) 0.5491(3) 0.91800(16) 0.0222(5) Uani 1 1 d . . . . .
C6 C 0.2628(4) 0.4073(3) 0.92541(16) 0.0219(5) Uani 1 1 d . . . . .
C19 C 0.4273(4) 0.1604(4) 0.42163(18) 0.0323(7) Uani 1 1 d . . . . .
H19A H 0.483590 0.070842 0.426173 0.039 Uiso 1 1 calc R U . . .
H19B H 0.499465 0.227277 0.399152 0.039 Uiso 1 1 calc R U . . .
C15 C 0.3000(4) 0.0438(3) 0.68976(18) 0.0285(6) Uani 1 1 d . . . . .
H15 H 0.360154 0.074223 0.650997 0.034 Uiso 1 1 calc R U . . .
C2 C 0.4820(4) 0.8094(3) 0.89714(18) 0.0296(6) Uani 1 1 d . . . . .
H2 H 0.530892 0.896570 0.888563 0.036 Uiso 1 1 calc R U . . .
C12 C 0.1268(4) -0.0463(3) 0.80281(18) 0.0261(6) Uani 1 1 d . . . . .
H12 H 0.067833 -0.075092 0.842262 0.031 Uiso 1 1 calc R U . . .
C17 C 0.8726(4) 0.2483(4) 0.60075(19) 0.0297(6) Uani 1 1 d . . . . .
H17A H 0.899833 0.192459 0.647322 0.036 Uiso 1 1 calc R U . . .
H17B H 0.871493 0.346179 0.616098 0.036 Uiso 1 1 calc R U . . .
C7 C 0.1798(4) 0.3750(3) 0.98828(17) 0.0272(6) Uani 1 1 d . . . . .
H7 H 0.171636 0.442173 1.026298 0.033 Uiso 1 1 calc R U . . .
C14 C 0.2200(4) -0.0872(3) 0.68184(19) 0.0295(6) Uani 1 1 d . . . . .
H14 H 0.224476 -0.142967 0.638300 0.035 Uiso 1 1 calc R U . . .
C20 C 0.2553(5) 0.1452(5) 0.3711(2) 0.0441(9) Uani 1 1 d . . . . .
H20A H 0.269303 0.111648 0.320556 0.066 Uiso 1 1 calc R U . . .
H20B H 0.201593 0.234623 0.366260 0.066 Uiso 1 1 calc R U . . .
H20C H 0.184571 0.079519 0.394120 0.066 Uiso 1 1 calc R U . . .
C13 C 0.1334(4) -0.1337(3) 0.7400(2) 0.0291(6) Uani 1 1 d . . . . .
H13 H 0.080349 -0.222240 0.736926 0.035 Uiso 1 1 calc R U . . .
C8 C 0.1102(5) 0.2419(4) 0.99291(19) 0.0334(7) Uani 1 1 d . . . . .
H8 H 0.056824 0.217382 1.034901 0.040 Uiso 1 1 calc R U . . .
C9 C 0.1204(4) 0.1451(4) 0.93473(19) 0.0313(6) Uani 1 1 d . . . . .
H9 H 0.073388 0.055012 0.936869 0.038 Uiso 1 1 calc R U . . .
C18 C 1.0030(4) 0.2279(5) 0.5489(2) 0.0420(9) Uani 1 1 d . . . . .
H18A H 0.982719 0.291721 0.506114 0.063 Uiso 1 1 calc R U . . .
H18B H 0.994210 0.133205 0.529440 0.063 Uiso 1 1 calc R U . . .
H18C H 1.115829 0.245730 0.577820 0.063 Uiso 1 1 calc R U . . .

loop_
_atom_site_aniso_label
_atom_site_aniso_U_11
_atom_site_aniso_U_22
_atom_site_aniso_U_33
_atom_site_aniso_U_23
_atom_site_aniso_U_13
_atom_site_aniso_U_12
Pr01 0.02430(8) 0.01880(8) 0.01616(8) -0.00002(5) 0.00534(5) -0.00077(5)
P002 0.0236(3) 0.0199(3) 0.0178(3) -0.0007(2) 0.0045(2) -0.0005(3)
N1 0.0299(12) 0.0229(12) 0.0210(11) -0.0005(9) 0.0063(9) -0.0011(9)
O12 0.0251(9) 0.0303(11) 0.0203(9) -0.0054(8) 0.0057(8) -0.0025(8)
O8 0.0396(12) 0.0245(11) 0.0256(10) 0.0017(8) 0.0060(9) -0.0007(9)
O2 0.0370(12) 0.0341(12) 0.0287(11) 0.0022(9) 0.0125(9) 0.0057(10)
O7 0.0311(11) 0.0312(12) 0.0303(11) 0.0054(9) 0.0033(9) 0.0004(9)
O4 0.0322(11) 0.0336(12) 0.0285(11) 0.0012(9) 0.0042(9) -0.0084(9)
O1 0.0325(11) 0.0337(12) 0.0235(10) 0.0028(9) 0.0068(8) 0.0013(9)
O9 0.0502(15) 0.0367(14) 0.0378(13) 0.0046(11) -0.0095(11) 0.0106(12)
O11 0.0252(9) 0.0255(10) 0.0328(11) -0.0046(9) 0.0029(8) 0.0027(8)
O10 0.0358(11) 0.0290(11) 0.0170(9) -0.0021(8) 0.0080(8) 0.0010(9)
O5 0.0325(11) 0.0407(13) 0.0324(12) 0.0071(10) 0.0074(9) -0.0095(10)
O3 0.0357(13) 0.0401(15) 0.0714(19) 0.0209(14) 0.0131(13) 0.0139(11)
N6 0.0378(14) 0.0249(12) 0.0222(12) -0.0010(9) 0.0035(10) 0.0048(11)
N2 0.0205(10) 0.0236(11) 0.0198(10) -0.0004(8) 0.0052(8) 0.0009(9)
O6 0.0376(14) 0.0517(17) 0.0597(18) 0.0009(14) 0.0026(13) -0.0215(13)
N4 0.0233(11) 0.0297(13) 0.0354(14) 0.0048(11) 0.0055(10) -0.0005(10)
N3 0.0278(11) 0.0196(11) 0.0239(11) -0.0018(9) 0.0082(9) -0.0027(9)
N5 0.0308(13) 0.0303(14) 0.0335(14) -0.0029(11) 0.0083(11) -0.0058(11)
C3 0.0403(16) 0.0243(14) 0.0255(14) -0.0039(11) 0.0042(12) 0.0022(12)
C11 0.0220(11) 0.0208(12) 0.0223(12) 0.0014(10) 0.0032(10) 0.0015(10)
C10 0.0246(12) 0.0237(13) 0.0210(12) 0.0001(10) 0.0051(10) -0.0013(10)
C16 0.0303(14) 0.0252(14) 0.0256(14) 0.0024(11) 0.0061(11) -0.0004(11)
C1 0.0344(15) 0.0255(14) 0.0271(14) -0.0015(11) 0.0081(12) -0.0008(12)
C4 0.0340(14) 0.0260(14) 0.0223(13) -0.0018(11) 0.0078(11) 0.0033(12)
C5 0.0247(12) 0.0231(13) 0.0183(12) -0.0001(10) 0.0021(10) 0.0016(10)
C6 0.0227(12) 0.0250(13) 0.0179(12) 0.0001(10) 0.0028(10) 0.0017(10)
C19 0.0379(16) 0.0371(17) 0.0224(14) -0.0092(12) 0.0071(12) -0.0014(14)
C15 0.0368(15) 0.0247(14) 0.0254(14) -0.0033(11) 0.0095(12) -0.0023(12)
C2 0.0368(16) 0.0245(14) 0.0267(14) -0.0003(11) 0.0036(12) -0.0034(12)
C12 0.0250(13) 0.0226(13) 0.0321(15) 0.0017(11) 0.0094(11) -0.0044(10)
C17 0.0241(13) 0.0358(17) 0.0282(14) -0.0029(12) 0.0018(11) 0.0004(12)
C7 0.0307(14) 0.0297(15) 0.0230(13) -0.0006(11) 0.0102(11) -0.0011(12)
C14 0.0325(14) 0.0254(14) 0.0307(15) -0.0063(12) 0.0058(12) -0.0016(12)
C20 0.0449(19) 0.049(2) 0.0341(18) -0.0118(16) -0.0051(15) -0.0017(17)
C13 0.0278(13) 0.0203(13) 0.0389(16) -0.0010(12) 0.0053(12) -0.0026(11)
C8 0.0402(17) 0.0359(17) 0.0269(15) -0.0006(12) 0.0156(13) -0.0086(14)
C9 0.0385(16) 0.0285(15) 0.0288(15) -0.0009(12) 0.0124(13) -0.0081(13)
C18 0.0267(15) 0.065(3) 0.0351(18) -0.0004(17) 0.0083(13) 0.0028(16)

loop_
_atom_type_symbol
_atom_type_description
_atom_type_scat_dispersion_real
_atom_type_scat_dispersion_imag
_atom_type_scat_source
C C 0.0033 0.0016 'International Tables Vol C Tables 4.2.6.8 and 6.1.1.4'
H H 0.0000 0.0000 'International Tables Vol C Tables 4.2.6.8 and 6.1.1.4'
N N 0.0061 0.0033 'International Tables Vol C Tables 4.2.6.8 and 6.1.1.4'
O O 0.0106 0.0060 'International Tables Vol C Tables 4.2.6.8 and 6.1.1.4'
P P 0.1023 0.0942 'International Tables Vol C Tables 4.2.6.8 and 6.1.1.4'
Pr Pr -0.2180 2.8214 'International Tables Vol C Tables 4.2.6.8 and 6.1.1.4'

loop_
_geom_angle_atom_site_label_1
_geom_angle_atom_site_label_2
_geom_angle_atom_site_label_3
_geom_angle
_geom_angle_site_symmetry_1
_geom_angle_site_symmetry_3
_geom_angle_publ_flag
N1 Pr01 N6 76.25(7) . . ?
N1 Pr01 N2 61.90(8) . . ?
N1 Pr01 N4 122.55(8) . . ?
O8 Pr01 N1 70.67(7) . . ?
O8 Pr01 N6 25.05(8) . . ?
O8 Pr01 N2 107.62(7) . . ?
O8 Pr01 N4 161.57(8) . . ?
O8 Pr01 N3 117.38(8) . . ?
O2 Pr01 N1 140.65(8) . . ?
O2 Pr01 O8 137.20(7) . . ?
O2 Pr01 O4 71.68(8) . . ?
O2 Pr01 O1 49.33(7) . . ?
O2 Pr01 O5 84.54(8) . . ?
O2 Pr01 N6 141.94(7) . . ?
O2 Pr01 N2 113.52(8) . . ?
O2 Pr01 N4 24.60(7) . . ?
O2 Pr01 N3 74.27(8) . . ?
O7 Pr01 N1 80.72(8) . . ?
O7 Pr01 O8 49.70(8) . . ?
O7 Pr01 O2 137.18(8) . . ?
O7 Pr01 O4 151.01(8) . . ?
O7 Pr01 O1 131.15(8) . . ?
O7 Pr01 O5 118.91(8) . . ?
O7 Pr01 N6 24.80(8) . . ?
O7 Pr01 N2 70.71(7) . . ?
O7 Pr01 N4 139.38(8) . . ?
O7 Pr01 N3 71.17(8) . . ?
O4 Pr01 N1 71.91(8) . . ?
O4 Pr01 O8 110.16(8) . . ?
O4 Pr01 O1 65.45(8) . . ?
O4 Pr01 N6 133.34(8) . . ?
O4 Pr01 N2 103.29(7) . . ?
O4 Pr01 N4 66.92(8) . . ?
O4 Pr01 N3 132.46(8) . . ?
O1 Pr01 N1 101.18(7) . . ?
O1 Pr01 O8 171.82(7) . . ?
O1 Pr01 N6 155.71(8) . . ?
O1 Pr01 N2 67.93(7) . . ?
O1 Pr01 N4 24.74(7) . . ?
O1 Pr01 N3 67.28(8) . . ?
O10 Pr01 N1 141.10(8) . . ?
O10 Pr01 O8 70.92(7) . . ?
O10 Pr01 O2 70.86(7) . . ?
O10 Pr01 O7 79.34(8) . . ?
O10 Pr01 O4 116.73(8) . . ?
O10 Pr01 O1 117.08(7) . . ?
O10 Pr01 O5 78.00(8) . . ?
O10 Pr01 N6 71.67(7) . . ?
O10 Pr01 N2 138.06(8) . . ?
O10 Pr01 N4 93.75(8) . . ?
O10 Pr01 N3 80.89(8) . . ?
O5 Pr01 N1 83.02(8) . . ?
O5 Pr01 O8 69.32(8) . . ?
O5 Pr01 O4 49.36(8) . . ?
O5 Pr01 O1 109.68(8) . . ?
O5 Pr01 N6 94.11(8) . . ?
O5 Pr01 N2 142.44(8) . . ?
O5 Pr01 N4 98.11(8) . . ?
O5 Pr01 N3 154.00(8) . . ?
N6 Pr01 N4 158.61(8) . . ?
N2 Pr01 N6 90.35(7) . . ?
N2 Pr01 N4 90.58(7) . . ?
N3 Pr01 N1 122.95(8) . . ?
N3 Pr01 N6 93.50(8) . . ?
N3 Pr01 N2 62.23(7) . . ?
N3 Pr01 N4 68.22(8) . . ?
O12 P002 C16 108.99(14) . . ?
O11 P002 O12 103.44(12) . . ?
O11 P002 C16 107.99(14) . . ?
O10 P002 O12 108.27(12) . . ?
O10 P002 O11 115.68(13) . . ?
O10 P002 C16 111.99(14) . . ?
C1 N1 Pr01 119.26(19) . . ?
C1 N1 C5 118.5(2) . . ?
C5 N1 Pr01 122.16(19) . . ?
C19 O12 P002 122.3(2) . . ?
N6 O8 Pr01 94.65(17) . . ?
N4 O2 Pr01 97.79(17) . . ?
N6 O7 Pr01 98.56(18) . . ?
N5 O4 Pr01 96.81(17) . . ?
N4 O1 Pr01 96.08(17) . . ?
C17 O11 P002 122.35(19) . . ?
P002 O10 Pr01 161.42(14) . . ?
N5 O5 Pr01 97.25(18) . . ?
O8 N6 Pr01 60.30(15) . . ?
O7 N6 Pr01 56.64(15) . . ?
O7 N6 O8 116.4(3) . . ?
O9 N6 Pr01 172.3(2) . . ?
O9 N6 O8 121.3(3) . . ?
O9 N6 O7 122.3(3) . . ?
C10 N2 Pr01 119.83(17) . . ?
C10 N2 C6 118.8(2) . . ?
C6 N2 Pr01 120.87(19) . . ?
O2 N4 Pr01 57.60(15) . . ?
O2 N4 O1 116.7(3) . . ?
O1 N4 Pr01 59.18(15) . . ?
O3 N4 Pr01 175.8(2) . . ?
O3 N4 O2 121.5(3) . . ?
O3 N4 O1 121.8(3) . . ?
C11 N3 Pr01 121.84(18) . . ?
C11 N3 C15 118.3(3) . . ?
C15 N3 Pr01 119.6(2) . . ?
O4 N5 Pr01 58.44(15) . . ?
O5 N5 Pr01 58.04(15) . . ?
O5 N5 O4 116.2(3) . . ?
O6 N5 Pr01 173.1(2) . . ?
O6 N5 O4 121.0(3) . . ?
O6 N5 O5 122.8(3) . . ?
C4 C3 H3 120.3 . . ?
C2 C3 H3 120.3 . . ?
C2 C3 C4 119.5(3) . . ?
N3 C11 C10 116.8(2) . . ?
N3 C11 C12 121.5(3) . . ?
C12 C11 C10 121.7(3) . . ?
N2 C10 C11 117.6(2) . . ?
N2 C10 C9 121.7(3) . . ?
C9 C10 C11 120.6(3) . . ?
P002 C16 H16A 109.4 . . ?
P002 C16 H16B 109.4 . . ?
C16 C16 P002 111.0(3) 2_666 . ?
C16 C16 H16A 109.4 2_666 . ?
C16 C16 H16B 109.4 2_666 . ?
H16A C16 H16B 108.0 . . ?
N1 C1 H1 118.2 . . ?
N1 C1 C2 123.6(3) . . ?
C2 C1 H1 118.2 . . ?
C3 C4 H4 120.3 . . ?
C3 C4 C5 119.4(3) . . ?
C5 C4 H4 120.3 . . ?
N1 C5 C4 121.1(3) . . ?
N1 C5 C6 116.8(2) . . ?
C4 C5 C6 122.1(3) . . ?
N2 C6 C5 117.2(2) . . ?
N2 C6 C7 122.1(3) . . ?
C7 C6 C5 120.7(3) . . ?
O12 C19 H19A 110.1 . . ?
O12 C19 H19B 110.1 . . ?
O12 C19 C20 107.8(3) . . ?
H19A C19 H19B 108.5 . . ?
C20 C19 H19A 110.1 . . ?
C20 C19 H19B 110.1 . . ?
N3 C15 H15 118.4 . . ?
N3 C15 C14 123.2(3) . . ?
C14 C15 H15 118.4 . . ?
C3 C2 C1 118.0(3) . . ?
C3 C2 H2 121.0 . . ?
C1 C2 H2 121.0 . . ?
C11 C12 H12 120.1 . . ?
C13 C12 C11 119.7(3) . . ?
C13 C12 H12 120.1 . . ?
O11 C17 H17A 110.2 . . ?
O11 C17 H17B 110.2 . . ?
O11 C17 C18 107.7(3) . . ?
H17A C17 H17B 108.5 . . ?
C18 C17 H17A 110.2 . . ?
C18 C17 H17B 110.2 . . ?
C6 C7 H7 120.6 . . ?
C8 C7 C6 118.8(3) . . ?
C8 C7 H7 120.6 . . ?
C15 C14 H14 120.7 . . ?
C13 C14 C15 118.5(3) . . ?
C13 C14 H14 120.7 . . ?
C19 C20 H20A 109.5 . . ?
C19 C20 H20B 109.5 . . ?
C19 C20 H20C 109.5 . . ?
H20A C20 H20B 109.5 . . ?
H20A C20 H20C 109.5 . . ?
H20B C20 H20C 109.5 . . ?
C12 C13 H13 120.6 . . ?
C14 C13 C12 118.8(3) . . ?
C14 C13 H13 120.6 . . ?
C7 C8 H8 120.2 . . ?
C7 C8 C9 119.5(3) . . ?
C9 C8 H8 120.2 . . ?
C10 C9 H9 120.5 . . ?
C8 C9 C10 119.0(3) . . ?
C8 C9 H9 120.5 . . ?
C17 C18 H18A 109.5 . . ?
C17 C18 H18B 109.5 . . ?
C17 C18 H18C 109.5 . . ?
H18A C18 H18B 109.5 . . ?
H18A C18 H18C 109.5 . . ?
H18B C18 H18C 109.5 . . ?

loop_
_geom_bond_atom_site_label_1
_geom_bond_atom_site_label_2
_geom_bond_distance
_geom_bond_site_symmetry_2
_geom_bond_publ_flag
Pr01 N1 2.621(2) . ?
Pr01 O8 2.606(2) . ?
Pr01 O2 2.566(2) . ?
Pr01 O7 2.525(2) . ?
Pr01 O4 2.589(2) . ?
Pr01 O1 2.600(2) . ?
Pr01 O10 2.4076(19) . ?
Pr01 O5 2.580(2) . ?
Pr01 N6 2.990(3) . ?
Pr01 N2 2.647(2) . ?
Pr01 N4 3.011(3) . ?
Pr01 N3 2.613(2) . ?
P002 O12 1.560(2) . ?
P002 O11 1.555(2) . ?
P002 O10 1.478(2) . ?
P002 C16 1.791(3) . ?
N1 C1 1.339(4) . ?
N1 C5 1.352(4) . ?
O12 C19 1.463(3) . ?
O8 N6 1.270(4) . ?
O2 N4 1.265(4) . ?
O7 N6 1.268(4) . ?
O4 N5 1.272(4) . ?
O1 N4 1.267(3) . ?
O9 N6 1.223(4) . ?
O11 C17 1.477(4) . ?
O5 N5 1.271(4) . ?
O3 N4 1.218(4) . ?
N2 C10 1.345(4) . ?
N2 C6 1.349(3) . ?
O6 N5 1.214(4) . ?
N3 C11 1.341(4) . ?
N3 C15 1.346(4) . ?
C3 H3 0.9300 . ?
C3 C4 1.384(5) . ?
C3 C2 1.382(5) . ?
C11 C10 1.490(4) . ?
C11 C12 1.394(4) . ?
C10 C9 1.399(4) . ?
C16 C16 1.537(6) 2_666 ?
C16 H16A 0.9700 . ?
C16 H16B 0.9700 . ?
C1 H1 0.9300 . ?
C1 C2 1.383(4) . ?
C4 H4 0.9300 . ?
C4 C5 1.394(4) . ?
C5 C6 1.482(4) . ?
C6 C7 1.397(4) . ?
C19 H19A 0.9700 . ?
C19 H19B 0.9700 . ?
C19 C20 1.497(5) . ?
C15 H15 0.9300 . ?
C15 C14 1.382(4) . ?
C2 H2 0.9300 . ?
C12 H12 0.9300 . ?
C12 C13 1.381(4) . ?
C17 H17A 0.9700 . ?
C17 H17B 0.9700 . ?
C17 C18 1.492(5) . ?
C7 H7 0.9300 . ?
C7 C8 1.378(5) . ?
C14 H14 0.9300 . ?
C14 C13 1.381(5) . ?
C20 H20A 0.9600 . ?
C20 H20B 0.9600 . ?
C20 H20C 0.9600 . ?
C13 H13 0.9300 . ?
C8 H8 0.9300 . ?
C8 C9 1.381(4) . ?
C9 H9 0.9300 . ?
C18 H18A 0.9600 . ?
C18 H18B 0.9600 . ?
C18 H18C 0.9600 . ?

loop_
_geom_torsion_atom_site_label_1
_geom_torsion_atom_site_label_2
_geom_torsion_atom_site_label_3
_geom_torsion_atom_site_label_4
_geom_torsion
_geom_torsion_site_symmetry_1
_geom_torsion_site_symmetry_2
_geom_torsion_site_symmetry_3
_geom_torsion_site_symmetry_4
_geom_torsion_publ_flag
Pr01 N1 C1 C2 -176.1(2) . . . . ?
Pr01 N1 C5 C4 175.4(2) . . . . ?
Pr01 N1 C5 C6 -5.2(3) . . . . ?
Pr01 O8 N6 O7 8.0(2) . . . . ?
Pr01 O8 N6 O9 -171.3(2) . . . . ?
Pr01 O2 N4 O1 -2.5(3) . . . . ?
Pr01 O2 N4 O3 175.2(3) . . . . ?
Pr01 O7 N6 O8 -8.4(3) . . . . ?
Pr01 O7 N6 O9 170.9(2) . . . . ?
Pr01 O4 N5 O5 -6.3(3) . . . . ?
Pr01 O4 N5 O6 171.9(3) . . . . ?
Pr01 O1 N4 O2 2.5(3) . . . . ?
Pr01 O1 N4 O3 -175.2(3) . . . . ?
Pr01 O5 N5 O4 6.4(3) . . . . ?
Pr01 O5 N5 O6 -171.9(3) . . . . ?
Pr01 N2 C10 C11 -12.2(3) . . . . ?
Pr01 N2 C10 C9 168.6(2) . . . . ?
Pr01 N2 C6 C5 10.6(3) . . . . ?
Pr01 N2 C6 C7 -169.7(2) . . . . ?
Pr01 N3 C11 C10 8.0(3) . . . . ?
Pr01 N3 C11 C12 -173.2(2) . . . . ?
Pr01 N3 C15 C14 174.0(3) . . . . ?
P002 O12 C19 C20 -154.2(3) . . . . ?
P002 O11 C17 C18 -132.8(3) . . . . ?
N1 C1 C2 C3 0.3(5) . . . . ?
N1 C5 C6 N2 -3.6(4) . . . . ?
N1 C5 C6 C7 176.7(3) . . . . ?
O12 P002 O11 C17 177.0(2) . . . . ?
O12 P002 O10 Pr01 163.7(4) . . . . ?
O12 P002 C16 C16 56.8(3) . . . 2_666 ?
O11 P002 O12 C19 -50.7(3) . . . . ?
O11 P002 O10 Pr01 48.2(5) . . . . ?
O11 P002 C16 C16 168.5(3) . . . 2_666 ?
O10 P002 O12 C19 -173.9(2) . . . . ?
O10 P002 O11 C17 -64.8(3) . . . . ?
O10 P002 C16 C16 -63.0(3) . . . 2_666 ?
N2 C10 C9 C8 2.0(5) . . . . ?
N2 C6 C7 C8 0.3(5) . . . . ?
N3 C11 C10 N2 3.0(4) . . . . ?
N3 C11 C10 C9 -177.8(3) . . . . ?
N3 C11 C12 C13 -0.1(4) . . . . ?
N3 C15 C14 C13 -1.2(5) . . . . ?
C3 C4 C5 N1 0.8(5) . . . . ?
C3 C4 C5 C6 -178.6(3) . . . . ?
C11 N3 C15 C14 0.3(5) . . . . ?
C11 C10 C9 C8 -177.1(3) . . . . ?
C11 C12 C13 C14 -0.8(5) . . . . ?
C10 N2 C6 C5 -177.6(2) . . . . ?
C10 N2 C6 C7 2.1(4) . . . . ?
C10 C11 C12 C13 178.7(3) . . . . ?
C16 P002 O12 C19 64.0(3) . . . . ?
C16 P002 O11 C17 61.6(3) . . . . ?
C16 P002 O10 Pr01 -76.1(5) . . . . ?
C1 N1 C5 C4 -0.6(4) . . . . ?
C1 N1 C5 C6 178.8(3) . . . . ?
C4 C3 C2 C1 -0.1(5) . . . . ?
C4 C5 C6 N2 175.8(3) . . . . ?
C4 C5 C6 C7 -3.9(4) . . . . ?
C5 N1 C1 C2 0.0(5) . . . . ?
C5 C6 C7 C8 -180.0(3) . . . . ?
C6 N2 C10 C11 175.9(2) . . . . ?
C6 N2 C10 C9 -3.3(4) . . . . ?
C6 C7 C8 C9 -1.6(5) . . . . ?
C15 N3 C11 C10 -178.5(3) . . . . ?
C15 N3 C11 C12 0.3(4) . . . . ?
C15 C14 C13 C12 1.4(5) . . . . ?
C2 C3 C4 C5 -0.5(5) . . . . ?
C12 C11 C10 N2 -175.8(3) . . . . ?
C12 C11 C10 C9 3.4(4) . . . . ?
C7 C8 C9 C10 0.4(5) . . . . ?
